data_2201137
loop_
_publ_author_name
'Dago Morales, Angel'
'Novoa de Armas, H\'ector'

_publ_section_title
;
 Aqua(hexacyanoferrato-<i>N</i>)bis(\m-glycine)glycinelanthanum(III)
 monohydrate
;
_journal_issue 4
_journal_name_full 'Acta Crystallographica Section E'
_journal_page_first m157
_journal_page_last m158
_journal_paper_doi 10.1107/S1600536802004968
_journal_volume 58
_journal_year 2002
_chemical_formula_iupac '[La Fe (C N)6 (C2 H5 N O2)3 (H2 O)], H2 O'
_chemical_formula_moiety 'C12 H19 Fe La N9 O8'
_chemical_formula_sum 'C12 H19 Fe La N9 O8'
_chemical_formula_weight 612.12
_chemical_name_systematic
;
Aqua(hexacyano ferrato-N)bis(\m-glycine)glycinelantanum(III) monohydrate
;
_space_group_IT_number 2
_symmetry_cell_setting triclinic
_symmetry_space_group_name_Hall '-P 1'
_symmetry_space_group_name_H-M 'P -1'
_atom_sites_solution_hydrogens geom
_cell_angle_alpha 74.96(2)
_cell_angle_beta 88.12(2)
_cell_angle_gamma 61.38(2)
_cell_formula_units_Z 2
_cell_length_a 10.029(2)
_cell_length_b 10.198(2)
_cell_length_c 12.233(2)
_cell_measurement_reflns_used 25
_cell_measurement_temperature 293(2)
_cell_measurement_theta_max 30
_cell_measurement_theta_min 10
_cell_volume 1054.5(4)
_computing_cell_refinement XSCANS
_computing_data_collection 'XSCANS (Siemens, 1996)'
_computing_data_reduction XSCANS
_computing_molecular_graphics 'DIAMOND (Bergerhoff, 1996)'
_computing_publication_material 'PLATON (Spek, 1990), PARST (Nardelli, 1995) and PARSTCIF (Nardelli, 1991)'
_computing_structure_refinement 'SHELXL97 (Sheldrick, 1997)'
_diffrn_ambient_temperature 293(2)
_diffrn_measured_fraction_theta_full 0.988
_diffrn_measured_fraction_theta_max 0.988
_diffrn_measurement_device 'Siemens P3/PC'
_diffrn_measurement_method \w/2\q
_diffrn_radiation_monochromator graphite
_diffrn_radiation_source 'fine-focus sealed tube'
_diffrn_radiation_type MoK\a
_diffrn_radiation_wavelength 0.71073
_diffrn_reflns_av_R_equivalents 0.0584
_diffrn_reflns_av_sigmaI/netI 0.0727
_diffrn_reflns_limit_h_max 11
_diffrn_reflns_limit_h_min -11
_diffrn_reflns_limit_k_max 11
_diffrn_reflns_limit_k_min -11
_diffrn_reflns_limit_l_max 14
_diffrn_reflns_limit_l_min -14
_diffrn_reflns_number 7294
_diffrn_reflns_theta_full 24.99
_diffrn_reflns_theta_max 24.99
_diffrn_reflns_theta_min 1.73
_diffrn_standards_decay_% 4.0
_diffrn_standards_interval_count 200
_diffrn_standards_interval_time 60
_diffrn_standards_number 3
_exptl_absorpt_coefficient_mu 2.746
_exptl_absorpt_correction_T_max 0.890
_exptl_absorpt_correction_T_min 0.851
_exptl_absorpt_correction_type '\y scan'
_exptl_absorpt_process_details '(North et al., 1968)'
_exptl_crystal_colour red
_exptl_crystal_density_diffrn 1.928
_exptl_crystal_description prismatic
_exptl_crystal_F_000 602
_exptl_crystal_size_max 0.3
_exptl_crystal_size_mid 0.2
_exptl_crystal_size_min 0.2
_refine_diff_density_max 2.578
_refine_diff_density_min -2.179
_refine_ls_extinction_method none
_refine_ls_goodness_of_fit_all 1.061
_refine_ls_goodness_of_fit_ref 1.059
_refine_ls_hydrogen_treatment mixed
_refine_ls_matrix_type full
_refine_ls_number_parameters 287
_refine_ls_number_reflns 3656
_refine_ls_number_restraints 0
_refine_ls_restrained_S_all 1.059
_refine_ls_restrained_S_obs 1.084
_refine_ls_R_factor_all 0.0613
_refine_ls_R_factor_gt 0.0557
_refine_ls_shift/esd_mean 0.000
_refine_ls_shift/su_max 0.003
_refine_ls_structure_factor_coef Fsqd
_refine_ls_weighting_details 'calc w = 1/[\s^2^(Fo^2^)+(0.1095P)^2^] where P = (Fo^2^+2Fc^2^)/3'
_refine_ls_weighting_scheme calc
_refine_ls_wR_factor_all 0.1547
_refine_ls_wR_factor_gt 0.1490
_refine_ls_wR_factor_ref 0.1545
_reflns_number_gt 3270
_reflns_number_total 3656
_reflns_threshold_expression I>2\s(I)
_cod_data_source_file na6145.cif
_cod_data_source_block I
_cod_original_cell_volume 1054.5(3)
_cod_database_code 2201137
_cod_database_fobs_code 2201137

loop_
_symmetry_equiv_pos_as_xyz
'x, y, z'
'-x, -y, -z'

loop_
_atom_site_label
_atom_site_fract_x
_atom_site_fract_y
_atom_site_fract_z
_atom_site_U_iso_or_equiv
_atom_site_adp_type
_atom_site_calc_flag
_atom_site_refinement_flags
_atom_site_occupancy
_atom_site_disorder_assembly
_atom_site_disorder_group
_atom_site_type_symbol
La 0.20316(4) 0.34117(4) 0.45298(3) 0.01607(19) Uani d . 1 . . La
Fe 0.36441(11) 0.78099(11) 0.21712(8) 0.0213(3) Uani d . 1 . . Fe
C1 0.4646(9) 0.7818(8) 0.3498(6) 0.0256(16) Uani d . 1 . . C
C2 0.3585(8) 0.5963(9) 0.3052(7) 0.0274(16) Uani d . 1 . . C
C3 0.3653(9) 0.9707(9) 0.1339(6) 0.0299(17) Uani d . 1 . . C
C4 0.5676(10) 0.6518(10) 0.1774(7) 0.0319(18) Uani d . 1 . . C
C5 0.1624(10) 0.9054(9) 0.2588(7) 0.0332(18) Uani d . 1 . . C
C6 0.2737(10) 0.7767(9) 0.0804(7) 0.0328(18) Uani d . 1 . . C
N1 0.5323(8) 0.7767(8) 0.4261(6) 0.0337(15) Uani d . 1 . . N
N2 0.3504(8) 0.4910(8) 0.3590(6) 0.0344(16) Uani d . 1 . . N
N3 0.3667(10) 1.0802(9) 0.0841(6) 0.0444(19) Uani d . 1 . . N
N4 0.6841(10) 0.5707(10) 0.1561(7) 0.049(2) Uani d . 1 . . N
N5 0.0434(9) 0.9750(10) 0.2833(9) 0.058(2) Uani d . 1 . . N
N6 0.2272(11) 0.7734(10) -0.0019(7) 0.054(2) Uani d . 1 . . N
O1 -0.0927(6) 0.4209(6) 0.4778(4) 0.0271(11) Uani d . 1 . . O
O2 0.0196(6) 0.2743(7) 0.3637(5) 0.0376(14) Uani d . 1 . . O
C7 -0.0902(8) 0.3375(8) 0.4163(6) 0.0235(15) Uani d . 1 . . C
C8 -0.2242(9) 0.3089(10) 0.4099(8) 0.0321(18) Uani d . 1 . . C
H8A -0.2183 0.2317 0.4783 0.085(10) Uiso calc R 1 . . H
H8B -0.3192 0.4043 0.4042 0.085(10) Uiso calc R 1 . . H
N7 -0.2208(8) 0.2529(9) 0.3083(7) 0.0394(17) Uani d . 1 . . N
H7A -0.2995 0.2359 0.3043 0.085(10) Uiso calc R 1 . . H
H7B -0.1339 0.1649 0.3143 0.085(10) Uiso calc R 1 . . H
H7C -0.2272 0.3245 0.2457 0.085(10) Uiso calc R 1 . . H
O3 0.0421(6) 0.5634(6) 0.2791(5) 0.0313(12) Uani d . 1 . . O
O4 -0.1620(6) 0.7379(6) 0.3402(4) 0.0317(12) Uani d . 1 . . O
C9 -0.0787(8) 0.6909(8) 0.2666(6) 0.0233(15) Uani d . 1 . . C
C10 -0.1214(10) 0.8004(9) 0.1468(6) 0.0319(18) Uani d . 1 . . C
H10A -0.0415 0.8271 0.1262 0.085(10) Uiso calc R 1 . . H
H10B -0.1301 0.7486 0.0934 0.085(10) Uiso calc R 1 . . H
N8 -0.2661(10) 0.9422(8) 0.1394(6) 0.051(2) Uani d . 1 . . N
H8C -0.2891 1.0047 0.0688 0.085(10) Uiso calc R 1 . . H
H8D -0.2577 0.9905 0.1876 0.085(10) Uiso calc R 1 . . H
H8E -0.3398 0.9179 0.1573 0.085(10) Uiso calc R 1 . . H
O5 0.3275(6) 0.2399(6) 0.2950(4) 0.0277(11) Uani d . 1 . . O
O6 0.5752(6) 0.1547(6) 0.2696(5) 0.0306(12) Uani d . 1 . . O
C11 0.4334(8) 0.2418(8) 0.2386(6) 0.0220(15) Uani d . 1 . . C
C12 0.3917(9) 0.3619(9) 0.1228(6) 0.0278(16) Uani d . 1 . . C
H12A 0.4260 0.4353 0.1257 0.085(10) Uiso calc R 1 . . H
H12B 0.4430 0.3102 0.0656 0.085(10) Uiso calc R 1 . . H
N9 0.2252(8) 0.4459(9) 0.0913(6) 0.045(2) Uani d . 1 . . N
H9A 0.2027 0.5154 0.0237 0.085(10) Uiso calc R 1 . . H
H9B 0.1783 0.4944 0.1433 0.085(10) Uiso calc R 1 . . H
H9C 0.1940 0.3786 0.0877 0.085(10) Uiso calc R 1 . . H
O7 0.3086(7) 0.0481(6) 0.5172(5) 0.0389(14) Uani d . 1 . . O
H7D 0.3356 0.0007 0.5876 0.085(10) Uiso d R 1 . . H
H7E 0.3622 -0.0155 0.4798 0.085(10) Uiso d R 1 . . H
O8 0.0136(10) 0.3221(10) 0.1088(7) 0.064(2) Uani d . 1 . . O
H8F 0.027(16) 0.299(16) 0.185(13) 0.085(10) Uiso d . 1 . . H
H8G 0.016(17) 0.235(16) 0.094(12) 0.085(10) Uiso d . 1 . . H

loop_
_atom_site_aniso_label
_atom_site_aniso_U_11
_atom_site_aniso_U_22
_atom_site_aniso_U_33
_atom_site_aniso_U_12
_atom_site_aniso_U_13
_atom_site_aniso_U_23
La 0.0123(3) 0.0180(3) 0.0172(3) -0.00685(19) 0.00355(15) -0.00506(16)
Fe 0.0211(5) 0.0210(5) 0.0227(5) -0.0118(4) 0.0019(4) -0.0043(4)
C1 0.023(4) 0.021(4) 0.026(4) -0.007(3) 0.005(3) -0.005(3)
C2 0.018(4) 0.032(4) 0.029(4) -0.007(3) 0.002(3) -0.013(3)
C3 0.038(5) 0.024(4) 0.023(4) -0.013(3) -0.002(3) -0.004(3)
C4 0.036(5) 0.036(5) 0.027(4) -0.021(4) 0.007(3) -0.009(3)
C5 0.030(5) 0.027(4) 0.039(5) -0.013(4) 0.000(3) -0.005(3)
C6 0.038(5) 0.028(4) 0.034(4) -0.019(4) -0.002(4) -0.004(3)
N1 0.027(3) 0.042(4) 0.030(4) -0.015(3) 0.000(3) -0.010(3)
N2 0.038(4) 0.026(3) 0.041(4) -0.020(3) 0.010(3) -0.005(3)
N3 0.070(6) 0.034(4) 0.036(4) -0.032(4) 0.002(4) -0.005(3)
N4 0.038(5) 0.055(5) 0.043(4) -0.015(4) 0.014(4) -0.013(4)
N5 0.031(5) 0.048(5) 0.083(7) -0.006(4) 0.017(4) -0.027(5)
N6 0.073(6) 0.054(5) 0.040(5) -0.034(5) -0.012(4) -0.011(4)
O1 0.029(3) 0.031(3) 0.029(3) -0.019(2) 0.009(2) -0.013(2)
O2 0.020(3) 0.047(4) 0.062(4) -0.018(3) 0.012(3) -0.037(3)
C7 0.015(3) 0.025(4) 0.035(4) -0.011(3) 0.002(3) -0.013(3)
C8 0.025(4) 0.036(4) 0.048(5) -0.020(4) 0.012(3) -0.022(4)
N7 0.028(4) 0.042(4) 0.061(5) -0.023(3) 0.002(3) -0.022(4)
O3 0.023(3) 0.031(3) 0.026(3) -0.004(2) 0.002(2) -0.006(2)
O4 0.030(3) 0.032(3) 0.024(3) -0.011(2) 0.008(2) -0.004(2)
C9 0.021(4) 0.024(4) 0.023(4) -0.011(3) 0.005(3) -0.003(3)
C10 0.036(4) 0.025(4) 0.023(4) -0.008(3) 0.006(3) -0.003(3)
N8 0.053(5) 0.035(4) 0.029(4) 0.006(4) 0.003(3) -0.007(3)
O5 0.027(3) 0.027(3) 0.029(3) -0.012(2) 0.010(2) -0.010(2)
O6 0.024(3) 0.030(3) 0.036(3) -0.013(2) 0.004(2) -0.006(2)
C11 0.014(3) 0.026(4) 0.028(4) -0.008(3) 0.003(3) -0.015(3)
C12 0.026(4) 0.031(4) 0.028(4) -0.014(3) 0.008(3) -0.012(3)
N9 0.035(4) 0.050(5) 0.027(4) -0.008(4) 0.001(3) 0.002(3)
O7 0.054(4) 0.029(3) 0.029(3) -0.017(3) 0.007(3) -0.008(2)
O8 0.060(5) 0.065(5) 0.045(4) -0.015(4) 0.012(4) -0.013(4)

loop_
_atom_type_symbol
_atom_type_description
_atom_type_scat_dispersion_real
_atom_type_scat_dispersion_imag
_atom_type_scat_source
C C 0.0033 0.0016 'International Tables Vol C Tables 4.2.6.8 and 6.1.1.4'
H H 0.0000 0.0000 'International Tables Vol C Tables 4.2.6.8 and 6.1.1.4'
N N 0.0061 0.0033 'International Tables Vol C Tables 4.2.6.8 and 6.1.1.4'
O O 0.0106 0.0060 'International Tables Vol C Tables 4.2.6.8 and 6.1.1.4'
Fe Fe 0.3463 0.8444 'International Tables Vol C Tables 4.2.6.8 and 6.1.1.4'
La La -0.2871 2.4523 'International Tables Vol C Tables 4.2.6.8 and 6.1.1.4'

loop_
_geom_angle_atom_site_label_1
_geom_angle_atom_site_label_2
_geom_angle_atom_site_label_3
_geom_angle_site_symmetry_1
_geom_angle_site_symmetry_3
_geom_angle
_geom_angle_publ_flag
O1 La O2 . . 48.83(18) no
O1 La O3 . . 72.60(18) no
O1 La O5 . . 121.50(19) no
O1 La O7 . . 96.7(2) no
O1 La N2 . . 135.3(2) no
O1 La O1 . 2_566 73.6(2) no
O1 La O4 . 2_566 68.21(18) no
O1 La N1 . 2_666 141.22(19) no
O2 La O3 . . 70.6(2) no
O2 La O5 . . 74.3(2) no
O2 La O7 . . 71.1(2) yes
O2 La N2 . . 131.4(2) no
O1 La O2 2_566 . 119.1(2) no
O2 La O4 . 2_566 98.4(2) no
O2 La N1 . 2_666 144.6(2) no
O3 La O5 . . 77.43(18) yes
O3 La O7 . . 136.43(19) no
O3 La N2 . . 69.3(2) no
O1 La O3 2_566 . 75.47(17) no
O3 La O4 . 2_566 134.73(19) no
O3 La N1 . 2_666 139.1(2) no
O5 La O7 . . 72.91(19) yes
O5 La N2 . . 71.4(2) yes
O1 La O5 2_566 . 142.54(18) yes
O4 La O5 2_566 . 143.60(18) yes
O5 La N1 . 2_666 92.1(2) yes
O7 La N2 . . 127.0(2) no
O1 La O7 2_566 . 143.28(18) no
O4 La O7 2_566 . 71.04(19) no
O7 La N1 . 2_666 73.7(2) no
O1 La N2 2_566 . 75.1(2) no
O4 La N2 2_566 . 129.4(2) no
N1 La N2 2_666 . 69.9(2) no
O1 La O4 2_566 2_566 72.52(17) no
O1 La N1 2_566 2_666 91.7(2) no
O4 La N1 2_566 2_666 73.2(2) no
C1 Fe C2 . . 89.9(3) yes
C1 Fe C3 . . 88.7(3) yes
C1 Fe C4 . . 87.6(4) yes
C1 Fe C5 . . 92.3(4) yes
C1 Fe C6 . . 177.1(4) yes
C2 Fe C3 . . 177.4(3) no
C2 Fe C4 . . 90.3(4) no
C2 Fe C5 . . 88.4(4) no
C2 Fe C6 . . 91.0(4) no
C3 Fe C4 . . 91.8(4) no
C3 Fe C5 . . 89.5(4) no
C3 Fe C6 . . 90.5(4) no
C4 Fe C5 . . 178.7(4) no
C4 Fe C6 . . 89.6(4) no
C5 Fe C6 . . 90.5(4) no
La O1 C7 . . 91.2(5) no
La O1 La . 2_566 106.4(2) no
La O1 C7 2_566 . 155.5(5) no
La O2 C7 . . 96.8(5) no
La O3 C9 . . 133.2(4) no
La O4 C9 2_566 . 143.2(5) no
La O5 C11 . . 135.9(5) no
H7D O7 H7E . . 107.72 no
La O7 H7D . . 118.89 no
La O7 H7E . . 125.92 no
H8F O8 H8G . . 105(13) no
La N1 C1 2_666 . 148.9(7) yes
La N2 C2 . . 154.3(7) yes
C8 N7 H7B . . 109.40 no
H7A N7 H7B . . 109.55 no
C8 N7 H7A . . 109.45 no
H7A N7 H7C . . 109.54 no
H7B N7 H7C . . 109.46 no
C8 N7 H7C . . 109.43 no
C10 N8 H8C . . 109.50 no
H8C N8 H8E . . 109.44 no
H8C N8 H8D . . 109.45 no
C10 N8 H8D . . 109.51 no
H8D N8 H8E . . 109.43 no
C10 N8 H8E . . 109.49 no
C12 N9 H9A . . 109.48 no
C12 N9 H9C . . 109.47 no
C12 N9 H9B . . 109.49 no
H9B N9 H9C . . 109.49 no
H9A N9 H9B . . 109.48 no
H9A N9 H9C . . 109.42 no
Fe C1 N1 . . 175.8(8) no
Fe C2 N2 . . 177.4(8) no
Fe C3 N3 . . 178.9(8) no
Fe C4 N4 . . 176.5(9) no
Fe C5 N5 . . 178.1(9) no
Fe C6 N6 . . 176.5(10) no
O1 C7 C8 . . 118.9(7) no
O2 C7 C8 . . 118.5(7) no
O1 C7 O2 . . 122.6(8) no
N7 C8 C7 . . 109.2(8) no
O3 C9 O4 . . 127.8(7) no
O3 C9 C10 . . 114.8(7) no
O4 C9 C10 . . 117.4(7) no
N8 C10 C9 . . 110.9(7) no
O5 C11 O6 . . 126.1(7) no
O5 C11 C12 . . 118.4(7) no
O6 C11 C12 . . 115.5(7) no
N9 C12 C11 . . 110.5(7) no
N7 C8 H8B . . 109.79 no
C7 C8 H8A . . 109.85 no
C7 C8 H8B . . 109.81 no
H8A C8 H8B . . 108.31 no
N7 C8 H8A . . 109.84 no
N8 C10 H10B . . 109.47 no
C9 C10 H10A . . 109.48 no
N8 C10 H10A . . 109.44 no
H10A C10 H10B . . 108.08 no
C9 C10 H10B . . 109.47 no
N9 C12 H12A . . 109.54 no
N9 C12 H12B . . 109.54 no
C11 C12 H12B . . 109.55 no
H12A C12 H12B . . 108.04 no
C11 C12 H12A . . 109.58 no

loop_
_geom_bond_atom_site_label_1
_geom_bond_atom_site_label_2
_geom_bond_site_symmetry_1
_geom_bond_site_symmetry_2
_geom_bond_distance
_geom_bond_publ_flag
La O1 . . 2.705(7) yes
La O2 . . 2.602(7) yes
La O3 . . 2.547(5) yes
La O5 . . 2.450(5) yes
La O7 . . 2.545(6) yes
La N2 . . 2.641(8) yes
La O1 . 2_566 2.502(5) yes
La O4 . 2_566 2.532(5) yes
La N1 . 2_666 2.637(8) yes
Fe C1 . . 1.941(8) yes
Fe C2 . . 1.939(9) yes
Fe C3 . . 1.942(9) yes
Fe C4 . . 1.954(10) yes
Fe C5 . . 1.944(10) yes
Fe C6 . . 1.950(9) yes
O1 C7 . . 1.265(9) yes
O2 C7 . . 1.237(10) yes
O3 C9 . . 1.258(10) yes
O4 C9 . . 1.237(9) yes
O5 C11 . . 1.253(10) yes
O6 C11 . . 1.267(11) yes
O7 H7E . . 0.8498 no
O7 H7D . . 0.8498 no
O8 H8F . . 0.90(16) no
O8 H8G . . 0.94(14) no
N1 C1 . . 1.148(11) yes
N2 C2 . . 1.143(12) yes
N3 C3 . . 1.131(12) yes
N4 C4 . . 1.133(14) yes
N5 C5 . . 1.137(14) yes
N6 C6 . . 1.138(13) yes
N7 C8 . . 1.489(13) yes
N8 C10 . . 1.461(13) yes
N9 C12 . . 1.474(13) yes
N7 H7B . . 0.8900 no
N7 H7C . . 0.8902 no
N7 H7A . . 0.8891 no
N8 H8D . . 0.8902 no
N8 H8C . . 0.8901 no
N8 H8E . . 0.8902 no
N9 H9A . . 0.8903 no
N9 H9B . . 0.8896 no
N9 H9C . . 0.8902 no
C7 C8 . . 1.514(14) no
C9 C10 . . 1.520(11) no
C11 C12 . . 1.525(10) no
C8 H8B . . 0.9702 no
C8 H8A . . 0.9693 no
C10 H10A . . 0.9700 no
C10 H10B . . 0.9697 no
C12 H12B . . 0.9706 no
C12 H12A . . 0.9701 no

loop_
_geom_hbond_atom_site_label_D
_geom_hbond_atom_site_label_H
_geom_hbond_atom_site_label_A
_geom_hbond_site_symmetry_A
_geom_hbond_distance_DH
_geom_hbond_distance_HA
_geom_hbond_distance_DA
_geom_hbond_angle_DHA
_geom_hbond_publ_flag
N7 H7A O6 1_455 0.89 1.91 2.771(11) 162 yes
N7 H7B N5 1_545 0.89 2.02 2.890(13) 164 yes
N7 H7C N4 1_455 0.89 2.19 2.984(12) 148 yes
O7 H7D O6 2_656 0.85 1.92 2.744(8) 164 yes
O7 H7E N1 1_545 0.85 2.24 3.070(10) 165 yes
N8 H8C N3 2_575 0.89 2.54 3.045(11) 117 yes
N8 H8C N6 2_575 0.89 2.55 3.146(13) 125 yes
N8 H8D O6 1_465 0.89 2.16 2.844(10) 132 yes
O8 H8F O2 . 0.90(16) 2.14(15) 3.027(10) 170(14) yes
N9 H9A O8 2_565 0.89 2.34 3.046(12) 136 yes
N9 H9A N4 2_665 0.89 2.60 3.155(11) 121 yes
N9 H9B O3 . 0.89 2.16 3.022(9) 163 yes
N9 H9C O8 . 0.89 2.14 2.921(14) 147 yes
